data_7225375
loop_
_publ_author_name
'Maro\'n, A.'
'Szlapa, A.'
'Czerwi\'nska, K.'
'Ma\/lecki, J. G.'
'Krompiec, S.'
'Machura, B.'

_publ_section_title
;
 Solid-state and solution photoluminescence of platinum(ii) complexes with
 4&#x2032;-substituted terpyridine ligands -- structural, spectroscopic
 and electrochemical studies
;
_journal_issue 29
_journal_name_full CrystEngComm
_journal_page_first 5528
_journal_paper_doi 10.1039/C6CE00890A
_journal_volume 18
_journal_year 2016
_chemical_formula_moiety 'C21 H14 Cl2 N3 Pt, C F3 O3 S'
_chemical_formula_sum 'C22 H14 Cl2 F3 N3 O3 Pt S'
_chemical_formula_weight 723.41
_chemical_name_systematic
;
 ?
;
_space_group_crystal_system monoclinic
_space_group_IT_number 14
_space_group_name_Hall '-P 2ybc'
_space_group_name_H-M_alt 'P 1 21/c 1'
_symmetry_space_group_name_Hall '-P 2ybc'
_symmetry_space_group_name_H-M 'P 1 21/c 1'
_atom_sites_solution_hydrogens geom
_audit_block_doi 10.5517/cc13pnzf
_audit_creation_date 2014-11-06
_audit_creation_method
;
Olex2 1.2
(compiled 2014.09.19 svn.r3010 for OlexSys, GUI svn.r4874)
;
_audit_update_record
;
2014-11-12 deposited with the CCDC.
2016-05-30 downloaded from the CCDC.
;
_cell_angle_alpha 90
_cell_angle_beta 102.509(4)
_cell_angle_gamma 90
_cell_formula_units_Z 4
_cell_length_a 7.3698(3)
_cell_length_b 21.6379(12)
_cell_length_c 14.5584(7)
_cell_measurement_reflns_used 4167
_cell_measurement_temperature 295(2)
_cell_measurement_theta_max 29.1470
_cell_measurement_theta_min 3.9980
_cell_volume 2266.47(19)
_computing_cell_refinement
;
CrysAlisPro, Agilent Technologies,
Version 1.171.37.31 (release 14-01-2014 CrysAlis171 .NET)
(compiled Jan 14 2014,18:38:05)
;
_computing_data_collection
;
CrysAlisPro, Agilent Technologies,
Version 1.171.37.31 (release 14-01-2014 CrysAlis171 .NET)
(compiled Jan 14 2014,18:38:05)
;
_computing_data_reduction
;
CrysAlisPro, Agilent Technologies,
Version 1.171.37.31 (release 14-01-2014 CrysAlis171 .NET)
(compiled Jan 14 2014,18:38:05)
;
_computing_molecular_graphics 'Olex2 (Dolomanov et al., 2009)'
_computing_publication_material 'Olex2 (Dolomanov et al., 2009)'
_computing_structure_refinement 'ShelXL (Sheldrick, 2008)'
_diffrn_ambient_temperature 295(2)
_diffrn_detector 'CCD plate'
_diffrn_detector_area_resol_mean 10.4015
_diffrn_detector_type Atlas
_diffrn_measured_fraction_theta_full 0.978
_diffrn_measured_fraction_theta_max 0.997
_diffrn_measurement_details
;
  1 omega  -62.00   39.00   1.0000    3.8200
omega____ theta____ kappa____ phi______ frames
    -       10.3715  -57.0000 -120.0000 101

  2 omega  -22.00   87.00   1.0000    3.8200
omega____ theta____ kappa____ phi______ frames
    -       10.3715   77.0000  150.0000 109

  3 omega -100.00  -61.00   1.0000    3.8200
omega____ theta____ kappa____ phi______ frames
    -      -11.3090 -179.0000  -60.0000 39
;
_diffrn_measurement_device 'four-circle diffractometer'
_diffrn_measurement_device_type 'Xcalibur, Atlas, Gemini ultra'
_diffrn_measurement_method '\w scans'
_diffrn_orient_matrix_UB_11 -0.0664524000
_diffrn_orient_matrix_UB_12 -0.0053048000
_diffrn_orient_matrix_UB_13 -0.0423774000
_diffrn_orient_matrix_UB_21 0.0724356000
_diffrn_orient_matrix_UB_22 -0.0015537000
_diffrn_orient_matrix_UB_23 -0.0250409000
_diffrn_orient_matrix_UB_31 0.0074515000
_diffrn_orient_matrix_UB_32 -0.0323159000
_diffrn_orient_matrix_UB_33 0.0081577000
_diffrn_radiation_monochromator graphite
_diffrn_radiation_probe x-ray
_diffrn_radiation_type MoK\a
_diffrn_radiation_wavelength 0.71073
_diffrn_reflns_av_R_equivalents 0.0328
_diffrn_reflns_av_unetI/netI 0.0344
_diffrn_reflns_Laue_measured_fraction_full 0.978
_diffrn_reflns_Laue_measured_fraction_max 0.997
_diffrn_reflns_limit_h_max 7
_diffrn_reflns_limit_h_min -8
_diffrn_reflns_limit_k_max 25
_diffrn_reflns_limit_k_min -25
_diffrn_reflns_limit_l_max 17
_diffrn_reflns_limit_l_min -15
_diffrn_reflns_number 12767
_diffrn_reflns_point_group_measured_fraction_full 0.978
_diffrn_reflns_point_group_measured_fraction_max 0.997
_diffrn_reflns_theta_full 25.242
_diffrn_reflns_theta_max 25.050
_diffrn_reflns_theta_min 3.444
_diffrn_source 'Enhance (Mo) X-ray Source'
_exptl_absorpt_coefficient_mu 6.576
_exptl_absorpt_correction_T_max 1.00000
_exptl_absorpt_correction_T_min 0.32375
_exptl_absorpt_correction_type multi-scan
_exptl_absorpt_process_details
;
CrysAlisPro, Agilent Technologies,
Version 1.171.37.31 (release 14-01-2014 CrysAlis171 .NET)
(compiled Jan 14 2014,18:38:05)
Empirical absorption correction using spherical harmonics,
 implemented in SCALE3 ABSPACK scaling algorithm.
;
_exptl_crystal_colour yellow
_exptl_crystal_density_diffrn 2.120
_exptl_crystal_description plate
_exptl_crystal_F_000 1384
_exptl_crystal_size_max 0.31
_exptl_crystal_size_mid 0.13
_exptl_crystal_size_min 0.05
_refine_diff_density_max 0.760
_refine_diff_density_min -0.621
_refine_diff_density_rms 0.104
_refine_ls_extinction_method none
_refine_ls_goodness_of_fit_ref 1.034
_refine_ls_hydrogen_treatment constr
_refine_ls_matrix_type full
_refine_ls_number_parameters 316
_refine_ls_number_reflns 4006
_refine_ls_number_restraints 0
_refine_ls_restrained_S_all 1.034
_refine_ls_R_factor_all 0.0374
_refine_ls_R_factor_gt 0.0272
_refine_ls_shift/su_max 0.000
_refine_ls_shift/su_mean 0.000
_refine_ls_structure_factor_coef Fsqd
_refine_ls_weighting_details 'w=1/[\s^2^(Fo^2^)+(0.0280P)^2^+1.9731P] where P=(Fo^2^+2Fc^2^)/3'
_refine_ls_weighting_scheme calc
_refine_ls_wR_factor_gt 0.0583
_refine_ls_wR_factor_ref 0.0614
_reflns_Friedel_coverage 0.000
_reflns_number_gt 3381
_reflns_number_total 4006
_reflns_threshold_expression 'I > 2\s(I)'
_cod_data_source_file c6ce00890a2.cif
_cod_data_source_block ptskm58otf
_cod_depositor_comments 'Adding full bibliography for 7225375--7225377.cif.'
_cod_database_code 7225375
_shelxl_version_number 2014-3
_chemical_oxdiff_formula 'Pt1 N6 O3 C30 H25'
_shelx_space_group_comment
;
The symmetry employed for this shelxl refinement is uniquely defined
by the following loop, which should always be used as a source of
symmetry information in preference to the above space-group names.
They are only intended as comments.
;
_reflns_odcompleteness_completeness 99.69
_reflns_odcompleteness_iscentric 1
_reflns_odcompleteness_theta 26.32
_olex2_refinement_description
;
1. Fixed Uiso
 At 1.2 times of:
  All C(H) groups
2.a Aromatic/amide H refined with riding coordinates:
 C2(H2), C3(H3), C4(H4), C5(H5), C7(H7), C9(H9), C12(H12), C13(H13), C14(H14),
 C15(H15), C17(H17), C18(H18), C20(H20), C21(H21)
;
_olex2_submission_special_instructions 'No special instructions were received'

loop_
_space_group_symop_operation_xyz
'x, y, z'
'-x, y+1/2, -z+1/2'
'-x, -y, -z'
'x, -y-1/2, z-1/2'

loop_
_atom_site_label
_atom_site_type_symbol
_atom_site_fract_x
_atom_site_fract_y
_atom_site_fract_z
_atom_site_U_iso_or_equiv
_atom_site_adp_type
_atom_site_occupancy
_atom_site_site_symmetry_order
_atom_site_calc_flag
_atom_site_refinement_flags_posn
Pt1 Pt 0.09484(2) 0.45565(2) 0.10258(2) 0.03024(8) Uani 1 1 d .
Cl1 Cl 0.31325(16) 0.42471(7) 0.02078(9) 0.0458(3) Uani 1 1 d .
Cl2 Cl -0.8777(2) 0.58791(7) 0.51295(12) 0.0659(4) Uani 1 1 d .
N1 N 0.1766(5) 0.54406(17) 0.1282(3) 0.0298(9) Uani 1 1 d .
N2 N -0.0872(5) 0.48153(17) 0.1720(3) 0.0278(8) Uani 1 1 d .
N3 N -0.0458(5) 0.37509(18) 0.1008(3) 0.0341(9) Uani 1 1 d .
C1 C 0.0690(6) 0.5765(2) 0.1787(3) 0.0309(10) Uani 1 1 d .
C2 C 0.1047(7) 0.6376(2) 0.2010(4) 0.0409(12) Uani 1 1 d .
H2 H 0.0304 0.6594 0.2339 0.049 Uiso 1 1 calc R
C3 C 0.2527(7) 0.6663(2) 0.1742(4) 0.0462(14) Uani 1 1 d .
H3 H 0.2794 0.7076 0.1892 0.055 Uiso 1 1 calc R
C4 C 0.3602(6) 0.6332(3) 0.1249(4) 0.0430(13) Uani 1 1 d .
H4 H 0.4606 0.6520 0.1069 0.052 Uiso 1 1 calc R
C5 C 0.3185(6) 0.5730(2) 0.1030(3) 0.0361(11) Uani 1 1 d .
H5 H 0.3913 0.5512 0.0692 0.043 Uiso 1 1 calc R
C6 C -0.0825(6) 0.5397(2) 0.2039(3) 0.0291(10) Uani 1 1 d .
C7 C -0.2082(6) 0.5583(2) 0.2560(3) 0.0308(11) Uani 1 1 d .
H7 H -0.2071 0.5988 0.2775 0.037 Uiso 1 1 calc R
C8 C -0.3386(6) 0.5155(2) 0.2766(3) 0.0299(10) Uani 1 1 d .
C9 C -0.3399(6) 0.4562(2) 0.2399(3) 0.0329(11) Uani 1 1 d .
H9 H -0.4259 0.4274 0.2515 0.040 Uiso 1 1 calc R
C10 C -0.2152(6) 0.4398(2) 0.1864(3) 0.0297(10) Uani 1 1 d .
C11 C -0.1936(6) 0.3797(2) 0.1428(3) 0.0345(11) Uani 1 1 d .
C12 C -0.3124(7) 0.3304(2) 0.1426(4) 0.0449(13) Uani 1 1 d .
H12 H -0.4144 0.3340 0.1703 0.054 Uiso 1 1 calc R
C13 C -0.2781(8) 0.2760(3) 0.1013(4) 0.0561(16) Uani 1 1 d .
H13 H -0.3582 0.2426 0.0994 0.067 Uiso 1 1 calc R
C14 C -0.1247(8) 0.2712(3) 0.0625(4) 0.0557(16) Uani 1 1 d .
H14 H -0.0980 0.2340 0.0361 0.067 Uiso 1 1 calc R
C15 C -0.0111(7) 0.3214(2) 0.0631(4) 0.0461(13) Uani 1 1 d .
H15 H 0.0925 0.3180 0.0366 0.055 Uiso 1 1 calc R
C16 C -0.4703(6) 0.5335(2) 0.3364(3) 0.0293(10) Uani 1 1 d .
C17 C -0.4503(7) 0.5888(2) 0.3872(4) 0.0435(13) Uani 1 1 d .
H17 H -0.3524 0.6153 0.3840 0.052 Uiso 1 1 calc R
C18 C -0.5737(7) 0.6046(3) 0.4420(4) 0.0486(14) Uani 1 1 d .
H18 H -0.5589 0.6414 0.4757 0.058 Uiso 1 1 calc R
C19 C -0.7180(7) 0.5660(2) 0.4468(4) 0.0399(12) Uani 1 1 d .
C20 C -0.7403(7) 0.5110(2) 0.3994(4) 0.0393(12) Uani 1 1 d .
H20 H -0.8380 0.4848 0.4037 0.047 Uiso 1 1 calc R
C21 C -0.6158(6) 0.4951(2) 0.3451(4) 0.0388(12) Uani 1 1 d .
H21 H -0.6300 0.4575 0.3135 0.047 Uiso 1 1 calc R
S1 S 0.3461(2) 0.28419(7) 0.30591(11) 0.0545(4) Uani 1 1 d .
F1 F 0.1932(7) 0.3546(3) 0.4085(6) 0.174(3) Uani 1 1 d .
F2 F 0.0040(5) 0.2948(3) 0.3232(4) 0.1204(18) Uani 1 1 d .
F3 F 0.1876(10) 0.2642(5) 0.4418(5) 0.215(4) Uani 1 1 d .
O1 O 0.3270(7) 0.3364(3) 0.2449(5) 0.118(2) Uani 1 1 d .
O2 O 0.5159(6) 0.2839(2) 0.3727(4) 0.0803(14) Uani 1 1 d .
O3 O 0.2892(7) 0.2274(3) 0.2613(4) 0.113(2) Uani 1 1 d .
C22 C 0.1749(10) 0.2999(4) 0.3714(6) 0.077(2) Uani 1 1 d .

loop_
_atom_site_aniso_label
_atom_site_aniso_U_11
_atom_site_aniso_U_22
_atom_site_aniso_U_33
_atom_site_aniso_U_23
_atom_site_aniso_U_13
_atom_site_aniso_U_12
Pt1 0.02719(11) 0.03533(12) 0.03090(12) -0.00031(8) 0.01223(8) 0.00280(8)
Cl1 0.0402(7) 0.0554(8) 0.0487(8) -0.0015(7) 0.0246(6) 0.0081(6)
Cl2 0.0703(9) 0.0658(10) 0.0796(11) -0.0011(8) 0.0561(9) 0.0103(8)
N1 0.0256(19) 0.037(2) 0.028(2) 0.0037(17) 0.0083(16) 0.0034(17)
N2 0.0259(19) 0.030(2) 0.030(2) 0.0029(17) 0.0120(17) 0.0025(17)
N3 0.0294(19) 0.041(2) 0.032(2) -0.0025(18) 0.0078(18) 0.0019(18)
C1 0.030(2) 0.035(3) 0.028(3) 0.005(2) 0.008(2) 0.002(2)
C2 0.041(3) 0.034(3) 0.053(3) -0.001(2) 0.021(3) 0.002(2)
C3 0.044(3) 0.036(3) 0.064(4) 0.001(3) 0.024(3) -0.008(2)
C4 0.032(3) 0.054(4) 0.046(3) 0.009(3) 0.016(2) -0.006(3)
C5 0.030(2) 0.045(3) 0.035(3) 0.005(2) 0.010(2) -0.001(2)
C6 0.027(2) 0.030(3) 0.032(3) 0.004(2) 0.010(2) 0.001(2)
C7 0.031(2) 0.031(3) 0.034(3) -0.002(2) 0.015(2) 0.001(2)
C8 0.027(2) 0.034(3) 0.031(3) 0.005(2) 0.010(2) 0.002(2)
C9 0.031(2) 0.031(3) 0.042(3) 0.001(2) 0.021(2) -0.004(2)
C10 0.030(2) 0.027(3) 0.033(3) 0.0046(19) 0.009(2) 0.001(2)
C11 0.034(2) 0.033(3) 0.037(3) 0.000(2) 0.010(2) -0.001(2)
C12 0.048(3) 0.041(3) 0.051(3) -0.005(3) 0.023(3) -0.002(3)
C13 0.069(4) 0.037(3) 0.070(4) -0.010(3) 0.031(3) -0.013(3)
C14 0.073(4) 0.034(3) 0.067(4) -0.015(3) 0.029(3) -0.004(3)
C15 0.048(3) 0.045(3) 0.051(3) -0.010(3) 0.022(3) 0.009(3)
C16 0.029(2) 0.032(3) 0.029(3) 0.006(2) 0.011(2) 0.006(2)
C17 0.043(3) 0.045(3) 0.049(3) -0.007(3) 0.026(3) -0.008(3)
C18 0.056(3) 0.048(3) 0.049(3) -0.011(3) 0.027(3) -0.002(3)
C19 0.036(3) 0.049(3) 0.040(3) 0.011(3) 0.019(2) 0.013(2)
C20 0.037(3) 0.040(3) 0.047(3) 0.001(2) 0.022(2) -0.002(2)
C21 0.039(3) 0.038(3) 0.044(3) 0.001(2) 0.021(2) 0.001(2)
S1 0.0516(8) 0.0562(10) 0.0597(10) 0.0036(8) 0.0212(8) 0.0139(7)
F1 0.104(4) 0.171(6) 0.277(9) -0.140(6) 0.107(5) -0.031(4)
F2 0.049(2) 0.154(5) 0.163(5) -0.031(4) 0.034(3) -0.016(3)
F3 0.185(6) 0.334(11) 0.154(6) 0.130(7) 0.100(5) 0.001(7)
O1 0.099(4) 0.134(5) 0.136(5) 0.087(4) 0.056(4) 0.020(4)
O2 0.052(2) 0.085(3) 0.099(4) -0.018(3) 0.006(3) 0.019(2)
O3 0.101(4) 0.092(4) 0.139(5) -0.064(4) 0.010(4) 0.017(3)
C22 0.063(5) 0.073(5) 0.105(6) -0.010(5) 0.043(4) -0.020(4)

loop_
_atom_type_symbol
_atom_type_description
_atom_type_scat_dispersion_real
_atom_type_scat_dispersion_imag
_atom_type_scat_source
C C 0.0033 0.0016 'International Tables Vol C Tables 4.2.6.8 and 6.1.1.4'
H H 0.0000 0.0000 'International Tables Vol C Tables 4.2.6.8 and 6.1.1.4'
Cl Cl 0.1484 0.1585 'International Tables Vol C Tables 4.2.6.8 and 6.1.1.4'
F F 0.0171 0.0103 'International Tables Vol C Tables 4.2.6.8 and 6.1.1.4'
N N 0.0061 0.0033 'International Tables Vol C Tables 4.2.6.8 and 6.1.1.4'
O O 0.0106 0.0060 'International Tables Vol C Tables 4.2.6.8 and 6.1.1.4'
Pt Pt -1.7033 8.3905 'International Tables Vol C Tables 4.2.6.8 and 6.1.1.4'
S S 0.1246 0.1234 'International Tables Vol C Tables 4.2.6.8 and 6.1.1.4'

loop_
_geom_angle_atom_site_label_1
_geom_angle_atom_site_label_2
_geom_angle_atom_site_label_3
_geom_angle
N1 Pt1 Cl1 99.06(10)
N1 Pt1 N3 161.92(14)
N2 Pt1 Cl1 179.61(12)
N2 Pt1 N1 80.88(15)
N2 Pt1 N3 81.05(15)
N3 Pt1 Cl1 99.01(11)
C1 N1 Pt1 113.4(3)
C5 N1 Pt1 127.9(3)
C5 N1 C1 118.7(4)
C6 N2 Pt1 119.1(3)
C6 N2 C10 122.7(4)
C10 N2 Pt1 118.3(3)
C11 N3 Pt1 112.8(3)
C15 N3 Pt1 127.7(3)
C15 N3 C11 119.5(4)
N1 C1 C6 114.1(4)
C2 C1 N1 120.8(4)
C2 C1 C6 125.2(4)
C1 C2 H2 120.4
C1 C2 C3 119.2(5)
C3 C2 H2 120.4
C2 C3 H3 120.3
C4 C3 C2 119.4(5)
C4 C3 H3 120.3
C3 C4 H4 120.2
C5 C4 C3 119.5(4)
C5 C4 H4 120.2
N1 C5 C4 122.3(5)
N1 C5 H5 118.8
C4 C5 H5 118.8
N2 C6 C1 112.6(4)
N2 C6 C7 119.7(4)
C7 C6 C1 127.7(4)
C6 C7 H7 120.2
C6 C7 C8 119.6(4)
C8 C7 H7 120.2
C7 C8 C16 120.8(4)
C9 C8 C7 118.1(4)
C9 C8 C16 121.1(4)
C8 C9 H9 119.7
C10 C9 C8 120.5(4)
C10 C9 H9 119.7
N2 C10 C9 119.2(4)
N2 C10 C11 112.3(4)
C9 C10 C11 128.5(4)
N3 C11 C10 115.5(4)
N3 C11 C12 120.7(4)
C12 C11 C10 123.8(4)
C11 C12 H12 120.4
C13 C12 C11 119.1(5)
C13 C12 H12 120.4
C12 C13 H13 120.2
C12 C13 C14 119.6(5)
C14 C13 H13 120.2
C13 C14 H14 120.2
C13 C14 C15 119.5(5)
C15 C14 H14 120.2
N3 C15 C14 121.5(5)
N3 C15 H15 119.3
C14 C15 H15 119.3
C17 C16 C8 121.7(4)
C21 C16 C8 120.8(4)
C21 C16 C17 117.4(4)
C16 C17 H17 119.6
C18 C17 C16 120.8(5)
C18 C17 H17 119.6
C17 C18 H18 120.1
C19 C18 C17 119.8(5)
C19 C18 H18 120.1
C18 C19 Cl2 119.2(4)
C18 C19 C20 121.1(4)
C20 C19 Cl2 119.7(4)
C19 C20 H20 120.5
C19 C20 C21 119.1(4)
C21 C20 H20 120.5
C16 C21 H21 119.1
C20 C21 C16 121.8(5)
C20 C21 H21 119.1
O1 S1 C22 101.4(4)
O2 S1 O1 112.8(3)
O2 S1 O3 116.4(3)
O2 S1 C22 105.0(3)
O3 S1 O1 115.1(4)
O3 S1 C22 103.9(4)
F1 C22 S1 112.2(5)
F1 C22 F2 107.6(7)
F2 C22 S1 114.2(6)
F3 C22 S1 112.4(6)
F3 C22 F1 103.7(9)
F3 C22 F2 106.0(6)

loop_
_geom_bond_atom_site_label_1
_geom_bond_atom_site_label_2
_geom_bond_distance
Pt1 Cl1 2.2994(11)
Pt1 N1 2.016(4)
Pt1 N2 1.930(3)
Pt1 N3 2.025(4)
Cl2 C19 1.740(5)
N1 C1 1.384(6)
N1 C5 1.337(6)
N2 C6 1.339(6)
N2 C10 1.355(6)
N3 C11 1.363(6)
N3 C15 1.332(6)
C1 C2 1.372(7)
C1 C6 1.481(6)
C2 H2 0.9300
C2 C3 1.383(7)
C3 H3 0.9300
C3 C4 1.378(7)
C4 H4 0.9300
C4 C5 1.361(7)
C5 H5 0.9300
C6 C7 1.378(6)
C7 H7 0.9300
C7 C8 1.413(6)
C8 C9 1.389(6)
C8 C16 1.489(6)
C9 H9 0.9300
C9 C10 1.374(6)
C10 C11 1.470(6)
C11 C12 1.380(7)
C12 H12 0.9300
C12 C13 1.369(7)
C13 H13 0.9300
C13 C14 1.372(7)
C14 H14 0.9300
C14 C15 1.372(7)
C15 H15 0.9300
C16 C17 1.398(7)
C16 C21 1.384(6)
C17 H17 0.9300
C17 C18 1.377(7)
C18 H18 0.9300
C18 C19 1.366(7)
C19 C20 1.366(7)
C20 H20 0.9300
C20 C21 1.378(6)
C21 H21 0.9300
S1 O1 1.426(5)
S1 O2 1.409(5)
S1 O3 1.410(5)
S1 C22 1.771(7)
F1 C22 1.296(8)
F2 C22 1.307(8)
F3 C22 1.271(9)
